data_4517658
loop_
_publ_author_name
'Hua, Guoxiong'
'Cordes, David B.'
'Slawin, Alexandra M. Z.'
'Woollins, J. Derek'

_publ_section_title
;
 Novel Five- and Six-Membered Rings of Phosphorus-Selenium Heterocycles
 from Selenation of Amido-Schiff Bases.
;
_journal_issue 20
_journal_name_full 'ACS omega'
_journal_page_first 11737
_journal_page_last 11744
_journal_paper_doi 10.1021/acsomega.0c01064
_journal_volume 5
_journal_year 2020
_chemical_formula_moiety 'C24 H23 N2 P Se2, C H2 Cl2'
_chemical_formula_sum 'C25 H25 Cl2 N2 P Se2'
_chemical_formula_weight 613.29
_space_group_crystal_system monoclinic
_space_group_IT_number 14
_space_group_name_Hall '-P 2yn'
_space_group_name_H-M_alt 'P 1 21/n 1'
_atom_sites_solution_hydrogens geom
_atom_sites_solution_primary direct
_atom_sites_solution_secondary difmap
_audit_creation_date 2018-04-16
_audit_creation_method 'by CrystalStructure 4.3'
_cell_angle_alpha 90.0000
_cell_angle_beta 101.559(3)
_cell_angle_gamma 90.0000
_cell_formula_units_Z 4
_cell_length_a 9.6090(12)
_cell_length_b 23.648(3)
_cell_length_c 11.5281(14)
_cell_measurement_reflns_used 7317
_cell_measurement_temperature 173
_cell_measurement_theta_max 25.40
_cell_measurement_theta_min 1.70
_cell_volume 2566.4(6)
_computing_cell_refinement 'CrystalClear-SM Expert 2.1 b45'
_computing_data_collection 'CrystalClear-SM Expert 2.1 b45 (Rigaku, 2015)'
_computing_data_reduction 'CrystalClear-SM Expert 2.1 b45'
_computing_molecular_graphics 'CrystalStructure 4.3'
_computing_publication_material 'CrystalStructure 4.3 (Rigaku, 2018)'
_computing_structure_refinement 'SHELXL Version 2018/3 (Sheldrick, 2008)'
_computing_structure_solution 'DIRDIF99-PATTY (Gould, et al., 1999)'
_diffrn_ambient_temperature 173
_diffrn_detector_area_resol_mean 5.814
_diffrn_measured_fraction_theta_full 0.996
_diffrn_measured_fraction_theta_max 0.996
_diffrn_measurement_device_type 'Rigaku XtaLAB P200'
_diffrn_measurement_method \w
_diffrn_radiation_type 'Mo K\a'
_diffrn_radiation_wavelength 0.71075
_diffrn_reflns_av_R_equivalents 0.0232
_diffrn_reflns_av_unetI/netI 0.0144
_diffrn_reflns_Laue_measured_fraction_full 0.996
_diffrn_reflns_Laue_measured_fraction_max 0.996
_diffrn_reflns_limit_h_max 11
_diffrn_reflns_limit_h_min -11
_diffrn_reflns_limit_k_max 28
_diffrn_reflns_limit_k_min -28
_diffrn_reflns_limit_l_max 13
_diffrn_reflns_limit_l_min -13
_diffrn_reflns_number 31236
_diffrn_reflns_point_group_measured_fraction_full 0.996
_diffrn_reflns_point_group_measured_fraction_max 0.996
_diffrn_reflns_theta_full 25.242
_diffrn_reflns_theta_max 25.360
_diffrn_reflns_theta_min 1.722
_diffrn_standards_number 0
_exptl_absorpt_coefficient_mu 3.169
_exptl_absorpt_correction_T_max 0.684
_exptl_absorpt_correction_T_min 0.598
_exptl_absorpt_correction_type multi-scan
_exptl_absorpt_process_details 'REQAB (Rigaku, 1998)'
_exptl_crystal_colour colorless
_exptl_crystal_density_diffrn 1.587
_exptl_crystal_density_method 'not measured'
_exptl_crystal_description prism
_exptl_crystal_F_000 1224.00
_exptl_crystal_size_max 0.180
_exptl_crystal_size_mid 0.140
_exptl_crystal_size_min 0.120
_refine_diff_density_max 0.46
_refine_diff_density_min -0.42
_refine_ls_extinction_method none
_refine_ls_goodness_of_fit_ref 1.034
_refine_ls_hydrogen_treatment constr
_refine_ls_number_parameters 291
_refine_ls_number_reflns 4686
_refine_ls_number_restraints 0
_refine_ls_R_factor_all 0.0264
_refine_ls_R_factor_gt 0.0213
_refine_ls_shift/su_max 0.003
_refine_ls_structure_factor_coef Fsqd
_refine_ls_weighting_details 'w = 1/[\s^2^(Fo^2^)+(0.0246P)^2^+1.4579P] where P=(Fo^2^+2Fc^2^)/3'
_refine_ls_weighting_scheme calc
_refine_ls_wR_factor_gt 0.0509
_refine_ls_wR_factor_ref 0.0525
_reflns_Friedel_coverage 0.000
_reflns_number_gt 4153
_reflns_number_total 4686
_reflns_threshold_expression F^2^>2.0\s(F^2^)
_cod_data_source_file ao0c01064_si_001.cif
_cod_data_source_block 9a
_cod_depositor_comments 'Adding full bibliography for 4517654--4517661.cif.'
_cod_database_code 4517658

loop_
_space_group_symop_id
_space_group_symop_operation_xyz
1 +X,+Y,+Z
2 1/2-X,1/2+Y,1/2-Z
3 -X,-Y,-Z
4 -1/2+X,-1/2-Y,-1/2+Z

loop_
_atom_site_label
_atom_site_type_symbol
_atom_site_fract_x
_atom_site_fract_y
_atom_site_fract_z
_atom_site_U_iso_or_equiv
_atom_site_adp_type
_atom_site_occupancy
_atom_site_site_symmetry_order
_atom_site_calc_flag
_atom_site_refinement_flags_posn
_atom_site_refinement_flags_adp
_atom_site_refinement_flags_occupancy
_atom_site_disorder_assembly
_atom_site_disorder_group
Se1 Se 0.66812(2) 0.87261(2) 0.48287(2) 0.03661(7) Uani 1 1 d . . . . .
Se5 Se 0.95086(2) 0.65346(2) 0.63184(2) 0.03184(6) Uani 1 1 d . . . . .
Cl31 Cl 1.09122(8) 0.59934(3) 0.37114(6) 0.06284(18) Uani 1 1 d . . . . .
Cl32 Cl 1.00030(8) 0.49362(3) 0.24944(6) 0.06366(19) Uani 1 1 d . . . . .
P1 P 0.83295(5) 0.81397(2) 0.49218(4) 0.02228(10) Uani 1 1 d . . . . .
N2 N 0.81519(16) 0.75119(6) 0.55614(13) 0.0246(3) Uani 1 1 d . . . . .
N3 N 0.72595(16) 0.70987(6) 0.49694(13) 0.0251(3) Uani 1 1 d . . . . .
C4 C 0.7725(2) 0.65962(8) 0.52189(16) 0.0256(4) Uani 1 1 d . . . . .
C6 C 0.9259(2) 0.73530(8) 0.65964(16) 0.0262(4) Uani 1 1 d . . . . .
C7 C 1.0545(2) 0.77257(8) 0.65120(17) 0.0283(4) Uani 1 1 d . . . . .
H7A H 1.110761 0.755119 0.597505 0.034 Uiso 1 1 calc R U . . .
H7B H 1.116438 0.777162 0.730290 0.034 Uiso 1 1 calc R U . . .
C8 C 0.99575(19) 0.83035(8) 0.60242(16) 0.0242(4) Uani 1 1 d . . . . .
H8 H 0.964324 0.850357 0.669156 0.029 Uiso 1 1 calc R U . . .
C9 C 0.87348(19) 0.79823(8) 0.34906(16) 0.0256(4) Uani 1 1 d . . . . .
C10 C 0.8342(2) 0.83587(9) 0.25500(18) 0.0339(5) Uani 1 1 d . . . . .
H10 H 0.785441 0.869824 0.265687 0.041 Uiso 1 1 calc R U . . .
C11 C 0.8668(3) 0.82346(11) 0.14538(19) 0.0453(6) Uani 1 1 d . . . . .
H11 H 0.840197 0.849116 0.081367 0.054 Uiso 1 1 calc R U . . .
C12 C 0.9367(2) 0.77466(11) 0.12910(19) 0.0445(6) Uani 1 1 d . . . . .
H12 H 0.958834 0.766768 0.054041 0.053 Uiso 1 1 calc R U . . .
C13 C 0.9756(2) 0.73663(10) 0.2214(2) 0.0401(5) Uani 1 1 d . . . . .
H13 H 1.023877 0.702733 0.209450 0.048 Uiso 1 1 calc R U . . .
C14 C 0.9438(2) 0.74812(9) 0.33123(18) 0.0308(4) Uani 1 1 d . . . . .
H14 H 0.969888 0.721964 0.394393 0.037 Uiso 1 1 calc R U . . .
C15 C 0.6945(2) 0.60960(8) 0.46765(16) 0.0259(4) Uani 1 1 d . . . . .
C16 C 0.5520(2) 0.61436(8) 0.41318(17) 0.0282(4) Uani 1 1 d . . . . .
H16 H 0.505701 0.649919 0.411733 0.034 Uiso 1 1 calc R U . . .
C17 C 0.4771(2) 0.56784(8) 0.36111(16) 0.0303(4) Uani 1 1 d . . . . .
H17 H 0.379606 0.571864 0.325206 0.036 Uiso 1 1 calc R U . . .
C18 C 0.5421(2) 0.51525(8) 0.36044(16) 0.0299(4) Uani 1 1 d . . . . .
C19 C 0.6841(2) 0.51070(9) 0.41518(19) 0.0351(5) Uani 1 1 d . . . . .
H19 H 0.730576 0.475207 0.416016 0.042 Uiso 1 1 calc R U . . .
C20 C 0.7594(2) 0.55698(8) 0.46866(18) 0.0335(5) Uani 1 1 d . . . . .
H20 H 0.856173 0.552701 0.506359 0.040 Uiso 1 1 calc R U . . .
C21 C 0.4602(3) 0.46538(9) 0.3014(2) 0.0406(5) Uani 1 1 d . . . . .
H21A H 0.491367 0.456764 0.227467 0.049 Uiso 1 1 calc R U . . .
H21B H 0.358512 0.474321 0.284038 0.049 Uiso 1 1 calc R U . . .
H21C H 0.477194 0.432548 0.354210 0.049 Uiso 1 1 calc R U . . .
C22 C 0.8715(2) 0.74285(9) 0.77456(17) 0.0341(5) Uani 1 1 d . . . . .
H22A H 0.850033 0.782837 0.784753 0.041 Uiso 1 1 calc R U . . .
H22B H 0.944468 0.730252 0.841612 0.041 Uiso 1 1 calc R U . . .
H22C H 0.785201 0.720295 0.770989 0.041 Uiso 1 1 calc R U . . .
C23 C 1.09626(19) 0.87002(8) 0.55723(16) 0.0247(4) Uani 1 1 d . . . . .
C24 C 1.0895(2) 0.92762(8) 0.58028(17) 0.0302(4) Uani 1 1 d . . . . .
H24 H 1.022677 0.941045 0.624394 0.036 Uiso 1 1 calc R U . . .
C25 C 1.1785(2) 0.96567(9) 0.54001(19) 0.0378(5) Uani 1 1 d . . . . .
H25 H 1.173102 1.004808 0.557120 0.045 Uiso 1 1 calc R U . . .
C26 C 1.2751(2) 0.94666(9) 0.47497(18) 0.0369(5) Uani 1 1 d . . . . .
H26 H 1.336867 0.972660 0.447835 0.044 Uiso 1 1 calc R U . . .
C27 C 1.2818(2) 0.89005(10) 0.44950(18) 0.0364(5) Uani 1 1 d . . . . .
H27 H 1.347180 0.877112 0.403556 0.044 Uiso 1 1 calc R U . . .
C28 C 1.1935(2) 0.85168(9) 0.49057(18) 0.0314(4) Uani 1 1 d . . . . .
H28 H 1.199454 0.812607 0.473053 0.038 Uiso 1 1 calc R U . . .
C31 C 0.9879(3) 0.56785(11) 0.2450(2) 0.0561(7) Uani 1 1 d . . . . .
H31A H 1.019669 0.581905 0.173687 0.067 Uiso 1 1 calc R U . . .
H31B H 0.887435 0.579072 0.238705 0.067 Uiso 1 1 calc R U . . .

loop_
_atom_site_aniso_label
_atom_site_aniso_U_11
_atom_site_aniso_U_22
_atom_site_aniso_U_33
_atom_site_aniso_U_23
_atom_site_aniso_U_13
_atom_site_aniso_U_12
Se1 0.02727(11) 0.03321(12) 0.04898(14) 0.00043(9) 0.00674(9) 0.00885(8)
Se5 0.03165(11) 0.02685(11) 0.03215(12) 0.00124(8) -0.00528(8) 0.00233(8)
Cl31 0.0578(4) 0.0771(5) 0.0484(4) -0.0120(3) -0.0019(3) 0.0120(4)
Cl32 0.0818(5) 0.0556(4) 0.0532(4) 0.0021(3) 0.0127(3) 0.0195(4)
P1 0.0202(2) 0.0233(2) 0.0227(2) 0.00031(18) 0.00283(18) 0.00072(18)
N2 0.0238(8) 0.0247(8) 0.0226(8) 0.0015(6) -0.0017(6) -0.0025(6)
N3 0.0239(8) 0.0274(8) 0.0234(8) 0.0010(6) 0.0031(6) -0.0038(7)
C4 0.0249(10) 0.0298(10) 0.0214(9) 0.0023(7) 0.0034(7) -0.0007(8)
C6 0.0276(10) 0.0263(9) 0.0227(9) 0.0013(7) 0.0006(8) 0.0015(8)
C7 0.0242(10) 0.0298(10) 0.0282(10) 0.0014(8) -0.0012(8) -0.0010(8)
C8 0.0227(9) 0.0268(9) 0.0221(9) -0.0028(7) 0.0024(7) -0.0005(8)
C9 0.0219(9) 0.0317(10) 0.0227(9) -0.0012(8) 0.0031(7) -0.0065(8)
C10 0.0321(11) 0.0379(11) 0.0306(11) 0.0062(9) 0.0034(8) -0.0067(9)
C11 0.0511(14) 0.0573(15) 0.0269(11) 0.0082(10) 0.0065(10) -0.0156(12)
C12 0.0447(13) 0.0651(16) 0.0271(11) -0.0087(10) 0.0158(10) -0.0198(12)
C13 0.0363(12) 0.0481(13) 0.0392(13) -0.0122(10) 0.0151(10) -0.0071(10)
C14 0.0272(10) 0.0364(11) 0.0290(11) -0.0033(8) 0.0064(8) -0.0026(8)
C15 0.0286(10) 0.0278(10) 0.0220(9) 0.0026(7) 0.0070(8) -0.0022(8)
C16 0.0305(10) 0.0285(10) 0.0252(10) 0.0018(8) 0.0046(8) 0.0015(8)
C17 0.0281(10) 0.0372(11) 0.0245(10) 0.0019(8) 0.0024(8) -0.0032(8)
C18 0.0376(11) 0.0312(10) 0.0211(10) 0.0032(8) 0.0064(8) -0.0067(9)
C19 0.0398(12) 0.0271(10) 0.0376(12) 0.0021(9) 0.0056(9) 0.0018(9)
C20 0.0281(11) 0.0326(11) 0.0376(11) 0.0027(9) 0.0015(9) 0.0006(8)
C21 0.0495(14) 0.0350(12) 0.0353(12) -0.0001(9) 0.0035(10) -0.0088(10)
C22 0.0414(12) 0.0357(11) 0.0243(10) 0.0002(8) 0.0041(9) -0.0051(9)
C23 0.0214(9) 0.0292(10) 0.0216(9) -0.0016(7) -0.0005(7) -0.0013(8)
C24 0.0317(11) 0.0310(10) 0.0284(10) -0.0034(8) 0.0075(8) 0.0005(8)
C25 0.0434(12) 0.0306(11) 0.0377(12) 0.0019(9) 0.0042(10) -0.0053(9)
C26 0.0299(11) 0.0458(13) 0.0333(11) 0.0069(9) 0.0021(9) -0.0109(9)
C27 0.0242(10) 0.0512(13) 0.0345(11) -0.0015(10) 0.0079(9) -0.0016(9)
C28 0.0251(10) 0.0349(11) 0.0338(11) -0.0041(9) 0.0048(8) 0.0011(8)
C31 0.0685(18) 0.0555(15) 0.0397(14) 0.0021(11) -0.0002(12) 0.0105(13)

loop_
_atom_type_symbol
_atom_type_description
_atom_type_scat_dispersion_real
_atom_type_scat_dispersion_imag
_atom_type_scat_source
C C 0.0033 0.0016
;
International Tables for Crystallography
(Vol. C, Tables 4.2.6.8 and 6.1.1.4)
;
H H 0.0000 0.0000
;
International Tables for Crystallography
(Vol. C, Table 6.1.1.4)
;
N N 0.0061 0.0033
;
International Tables for Crystallography
(Vol. C, Tables 4.2.6.8 and 6.1.1.4)
;
P P 0.1023 0.0942
;
International Tables for Crystallography
(Vol. C, Tables 4.2.6.8 and 6.1.1.4)
;
Se Se -0.0929 2.2259
;
International Tables for Crystallography
(Vol. C, Tables 4.2.6.8 and 6.1.1.4)
;
Cl Cl 0.1484 0.1585
;
International Tables for Crystallography
(Vol. C, Tables 4.2.6.8 and 6.1.1.4)
;

loop_
_geom_angle_atom_site_label_1
_geom_angle_atom_site_label_2
_geom_angle_atom_site_label_3
_geom_angle
_geom_angle_site_symmetry_1
_geom_angle_site_symmetry_3
_geom_angle_publ_flag
C4 Se5 C6 84.95(8) . . ?
N2 P1 C9 106.12(8) . . ?
N2 P1 C8 91.71(8) . . ?
C9 P1 C8 111.30(8) . . ?
N2 P1 Se1 117.75(6) . . ?
C9 P1 Se1 112.89(6) . . ?
C8 P1 Se1 115.10(6) . . ?
N3 N2 C6 119.48(14) . . ?
N3 N2 P1 120.91(11) . . ?
C6 N2 P1 117.28(12) . . ?
C4 N3 N2 112.91(15) . . ?
N3 C4 C15 121.66(17) . . ?
N3 C4 Se5 116.31(14) . . ?
C15 C4 Se5 122.02(13) . . ?
N2 C6 C22 110.73(16) . . ?
N2 C6 C7 105.11(14) . . ?
C22 C6 C7 113.99(16) . . ?
N2 C6 Se5 102.02(11) . . ?
C22 C6 Se5 109.10(13) . . ?
C7 C6 Se5 115.12(13) . . ?
C6 C7 C8 106.94(15) . . ?
C6 C7 H7A 110.3 . . ?
C8 C7 H7A 110.3 . . ?
C6 C7 H7B 110.3 . . ?
C8 C7 H7B 110.3 . . ?
H7A C7 H7B 108.6 . . ?
C23 C8 C7 117.61(15) . . ?
C23 C8 P1 113.84(12) . . ?
C7 C8 P1 105.23(12) . . ?
C23 C8 H8 106.5 . . ?
C7 C8 H8 106.5 . . ?
P1 C8 H8 106.5 . . ?
C10 C9 C14 119.31(18) . . ?
C10 C9 P1 120.23(15) . . ?
C14 C9 P1 120.46(14) . . ?
C11 C10 C9 119.7(2) . . ?
C11 C10 H10 120.1 . . ?
C9 C10 H10 120.1 . . ?
C12 C11 C10 120.6(2) . . ?
C12 C11 H11 119.7 . . ?
C10 C11 H11 119.7 . . ?
C11 C12 C13 120.4(2) . . ?
C11 C12 H12 119.8 . . ?
C13 C12 H12 119.8 . . ?
C12 C13 C14 119.9(2) . . ?
C12 C13 H13 120.0 . . ?
C14 C13 H13 120.0 . . ?
C13 C14 C9 120.1(2) . . ?
C13 C14 H14 120.0 . . ?
C9 C14 H14 120.0 . . ?
C20 C15 C16 118.33(18) . . ?
C20 C15 C4 121.80(17) . . ?
C16 C15 C4 119.87(17) . . ?
C17 C16 C15 120.70(18) . . ?
C17 C16 H16 119.6 . . ?
C15 C16 H16 119.6 . . ?
C16 C17 C18 121.17(18) . . ?
C16 C17 H17 119.4 . . ?
C18 C17 H17 119.4 . . ?
C19 C18 C17 117.89(18) . . ?
C19 C18 C21 121.53(19) . . ?
C17 C18 C21 120.58(19) . . ?
C20 C19 C18 121.25(19) . . ?
C20 C19 H19 119.4 . . ?
C18 C19 H19 119.4 . . ?
C19 C20 C15 120.65(19) . . ?
C19 C20 H20 119.7 . . ?
C15 C20 H20 119.7 . . ?
C18 C21 H21A 109.5 . . ?
C18 C21 H21B 109.5 . . ?
H21A C21 H21B 109.5 . . ?
C18 C21 H21C 109.5 . . ?
H21A C21 H21C 109.5 . . ?
H21B C21 H21C 109.5 . . ?
C6 C22 H22A 109.5 . . ?
C6 C22 H22B 109.5 . . ?
H22A C22 H22B 109.5 . . ?
C6 C22 H22C 109.5 . . ?
H22A C22 H22C 109.5 . . ?
H22B C22 H22C 109.5 . . ?
C24 C23 C28 118.19(18) . . ?
C24 C23 C8 118.94(17) . . ?
C28 C23 C8 122.85(17) . . ?
C25 C24 C23 121.10(19) . . ?
C25 C24 H24 119.5 . . ?
C23 C24 H24 119.5 . . ?
C26 C25 C24 119.9(2) . . ?
C26 C25 H25 120.0 . . ?
C24 C25 H25 120.0 . . ?
C27 C26 C25 119.89(19) . . ?
C27 C26 H26 120.1 . . ?
C25 C26 H26 120.1 . . ?
C26 C27 C28 120.4(2) . . ?
C26 C27 H27 119.8 . . ?
C28 C27 H27 119.8 . . ?
C27 C28 C23 120.52(19) . . ?
C27 C28 H28 119.7 . . ?
C23 C28 H28 119.7 . . ?
Cl31 C31 Cl32 112.08(14) . . ?
Cl31 C31 H31A 109.2 . . ?
Cl32 C31 H31A 109.2 . . ?
Cl31 C31 H31B 109.2 . . ?
Cl32 C31 H31B 109.2 . . ?
H31A C31 H31B 107.9 . . ?

loop_
_geom_bond_atom_site_label_1
_geom_bond_atom_site_label_2
_geom_bond_distance
_geom_bond_site_symmetry_2
_geom_bond_publ_flag
Se1 P1 2.0916(5) . ?
Se5 C4 1.9220(18) . ?
Se5 C6 1.9841(19) . ?
Cl31 C31 1.754(3) . ?
Cl32 C31 1.759(3) . ?
P1 N2 1.6815(16) . ?
P1 C9 1.8084(19) . ?
P1 C8 1.8481(18) . ?
N2 N3 1.386(2) . ?
N2 C6 1.479(2) . ?
N3 C4 1.282(2) . ?
C4 C15 1.471(3) . ?
C6 C22 1.529(3) . ?
C6 C7 1.537(3) . ?
C7 C8 1.541(3) . ?
C7 H7A 0.9900 . ?
C7 H7B 0.9900 . ?
C8 C23 1.512(3) . ?
C8 H8 1.0000 . ?
C9 C10 1.395(3) . ?
C9 C14 1.400(3) . ?
C10 C11 1.393(3) . ?
C10 H10 0.9500 . ?
C11 C12 1.367(4) . ?
C11 H11 0.9500 . ?
C12 C13 1.386(3) . ?
C12 H12 0.9500 . ?
C13 C14 1.387(3) . ?
C13 H13 0.9500 . ?
C14 H14 0.9500 . ?
C15 C20 1.391(3) . ?
C15 C16 1.392(3) . ?
C16 C17 1.384(3) . ?
C16 H16 0.9500 . ?
C17 C18 1.392(3) . ?
C17 H17 0.9500 . ?
C18 C19 1.388(3) . ?
C18 C21 1.503(3) . ?
C19 C20 1.387(3) . ?
C19 H19 0.9500 . ?
C20 H20 0.9500 . ?
C21 H21A 0.9800 . ?
C21 H21B 0.9800 . ?
C21 H21C 0.9800 . ?
C22 H22A 0.9800 . ?
C22 H22B 0.9800 . ?
C22 H22C 0.9800 . ?
C23 C24 1.392(3) . ?
C23 C28 1.392(3) . ?
C24 C25 1.384(3) . ?
C24 H24 0.9500 . ?
C25 C26 1.380(3) . ?
C25 H25 0.9500 . ?
C26 C27 1.375(3) . ?
C26 H26 0.9500 . ?
C27 C28 1.389(3) . ?
C27 H27 0.9500 . ?
C28 H28 0.9500 . ?
C31 H31A 0.9900 . ?
C31 H31B 0.9900 . ?

loop_
_geom_torsion_atom_site_label_1
_geom_torsion_atom_site_label_2
_geom_torsion_atom_site_label_3
_geom_torsion_atom_site_label_4
_geom_torsion
_geom_torsion_site_symmetry_1
_geom_torsion_site_symmetry_2
_geom_torsion_site_symmetry_3
_geom_torsion_site_symmetry_4
_geom_torsion_publ_flag
C9 P1 N2 N3 -51.62(15) . . . . ?
C8 P1 N2 N3 -164.37(14) . . . . ?
Se1 P1 N2 N3 75.94(14) . . . . ?
C9 P1 N2 C6 110.92(14) . . . . ?
C8 P1 N2 C6 -1.83(14) . . . . ?
Se1 P1 N2 C6 -121.52(12) . . . . ?
C6 N2 N3 C4 -16.1(2) . . . . ?
P1 N2 N3 C4 146.01(14) . . . . ?
N2 N3 C4 C15 -179.37(16) . . . . ?
N2 N3 C4 Se5 -0.3(2) . . . . ?
N3 N2 C6 C22 -93.49(19) . . . . ?
P1 N2 C6 C22 103.71(16) . . . . ?
N3 N2 C6 C7 142.97(16) . . . . ?
P1 N2 C6 C7 -19.83(19) . . . . ?
N3 N2 C6 Se5 22.50(18) . . . . ?
P1 N2 C6 Se5 -140.30(10) . . . . ?
N2 C6 C7 C8 36.00(19) . . . . ?
C22 C6 C7 C8 -85.43(19) . . . . ?
Se5 C6 C7 C8 147.39(13) . . . . ?
C6 C7 C8 C23 -165.31(15) . . . . ?
C6 C7 C8 P1 -37.34(17) . . . . ?
N2 P1 C8 C23 153.03(14) . . . . ?
C9 P1 C8 C23 44.99(16) . . . . ?
Se1 P1 C8 C23 -85.08(13) . . . . ?
N2 P1 C8 C7 22.83(13) . . . . ?
C9 P1 C8 C7 -85.21(14) . . . . ?
Se1 P1 C8 C7 144.72(11) . . . . ?
N2 P1 C9 C10 151.43(15) . . . . ?
C8 P1 C9 C10 -110.18(16) . . . . ?
Se1 P1 C9 C10 21.04(17) . . . . ?
N2 P1 C9 C14 -28.26(17) . . . . ?
C8 P1 C9 C14 70.13(17) . . . . ?
Se1 P1 C9 C14 -158.66(13) . . . . ?
C14 C9 C10 C11 -0.7(3) . . . . ?
P1 C9 C10 C11 179.59(16) . . . . ?
C9 C10 C11 C12 0.1(3) . . . . ?
C10 C11 C12 C13 0.4(3) . . . . ?
C11 C12 C13 C14 -0.2(3) . . . . ?
C12 C13 C14 C9 -0.4(3) . . . . ?
C10 C9 C14 C13 0.9(3) . . . . ?
P1 C9 C14 C13 -179.45(15) . . . . ?
N3 C4 C15 C20 162.63(19) . . . . ?
Se5 C4 C15 C20 -16.4(3) . . . . ?
N3 C4 C15 C16 -17.2(3) . . . . ?
Se5 C4 C15 C16 163.82(14) . . . . ?
C20 C15 C16 C17 -0.2(3) . . . . ?
C4 C15 C16 C17 179.66(17) . . . . ?
C15 C16 C17 C18 -0.7(3) . . . . ?
C16 C17 C18 C19 0.9(3) . . . . ?
C16 C17 C18 C21 -178.75(19) . . . . ?
C17 C18 C19 C20 -0.2(3) . . . . ?
C21 C18 C19 C20 179.5(2) . . . . ?
C18 C19 C20 C15 -0.7(3) . . . . ?
C16 C15 C20 C19 0.9(3) . . . . ?
C4 C15 C20 C19 -178.93(19) . . . . ?
C7 C8 C23 C24 -140.87(18) . . . . ?
P1 C8 C23 C24 95.40(18) . . . . ?
C7 C8 C23 C28 40.8(2) . . . . ?
P1 C8 C23 C28 -82.9(2) . . . . ?
C28 C23 C24 C25 -1.1(3) . . . . ?
C8 C23 C24 C25 -179.50(18) . . . . ?
C23 C24 C25 C26 0.6(3) . . . . ?
C24 C25 C26 C27 0.6(3) . . . . ?
C25 C26 C27 C28 -1.1(3) . . . . ?
C26 C27 C28 C23 0.5(3) . . . . ?
C24 C23 C28 C27 0.6(3) . . . . ?
C8 C23 C28 C27 178.89(18) . . . . ?
